data_7029004
loop_
_publ_author_name
'Armstrong, David R.'
'Clegg, William'
'Hern\'an-G\'omez, Alberto'
'Kennedy, Alan R.'
'Livingstone, Zoe'
'Robertson, Stuart D.'
'Russo, Luca'
'Hevia, Eva'

_publ_section_title
;
 Probing the metallating ability of a polybasic sodium alkylmagnesiate
 supported by a bulky bis(amido) ligand: deprotomagnesiation reactions of
 nitrogen-based aromatic substrates.
;
_journal_issue 11
_journal_name_full 'Dalton transactions (Cambridge, England : 2003)'
_journal_page_first 4361
_journal_page_last 4369
_journal_paper_doi 10.1039/c3dt52639a
_journal_volume 43
_journal_year 2014
_chemical_formula_moiety 'C56 H77 Mg N4 Na O3 Si'
_chemical_formula_sum 'C56 H77 Mg N4 Na O3 Si'
_chemical_formula_weight 929.61
_chemical_name_systematic
; 
 ? 
;
_space_group_IT_number 14
_symmetry_cell_setting monoclinic
_symmetry_space_group_name_Hall '-P 2ybc'
_symmetry_space_group_name_H-M 'P 1 21/c 1'
_atom_sites_solution_hydrogens geom
_atom_sites_solution_primary direct
_atom_sites_solution_secondary difmap
_audit_creation_method SHELXL-97
_cell_angle_alpha 90.00
_cell_angle_beta 104.314(5)
_cell_angle_gamma 90.00
_cell_formula_units_Z 4
_cell_length_a 10.4287(6)
_cell_length_b 38.3533(18)
_cell_length_c 14.3444(7)
_cell_measurement_reflns_used 8228
_cell_measurement_temperature 123(2)
_cell_measurement_theta_max 28.8298
_cell_measurement_theta_min 2.7642
_cell_volume 5559.3(5)
_computing_cell_refinement
;
CrysAlisPro, Agilent Technologies,
Version 1.171.34.46 (release 25-11-2010 CrysAlis171 .NET)
(compiled Nov 25 2010,17:55:46)
;
_computing_data_collection
;
CrysAlisPro, Agilent Technologies,
Version 1.171.34.46 (release 25-11-2010 CrysAlis171 .NET)
(compiled Nov 25 2010,17:55:46)
;
_computing_data_reduction
;
CrysAlisPro, Agilent Technologies,
Version 1.171.34.46 (release 25-11-2010 CrysAlis171 .NET)
(compiled Nov 25 2010,17:55:46)
;
_computing_structure_refinement 'SHELXL-97 (Sheldrick, 1997)'
_computing_structure_solution 'SHELXS-97 (Sheldrick, 1990)'
_diffrn_ambient_temperature 123(2)
_diffrn_measured_fraction_theta_full 0.998
_diffrn_measured_fraction_theta_max 0.922
_diffrn_measurement_device_type 'Oxford Diffraction, Gemini S'
_diffrn_measurement_method 'omega scans'
_diffrn_radiation_monochromator graphite
_diffrn_radiation_source 'fine-focus sealed tube'
_diffrn_radiation_type MoK\a
_diffrn_radiation_wavelength 0.71073
_diffrn_reflns_av_R_equivalents 0.0410
_diffrn_reflns_av_sigmaI/netI 0.0566
_diffrn_reflns_limit_h_max 13
_diffrn_reflns_limit_h_min -13
_diffrn_reflns_limit_k_max 46
_diffrn_reflns_limit_k_min -51
_diffrn_reflns_limit_l_max 19
_diffrn_reflns_limit_l_min -19
_diffrn_reflns_number 39077
_diffrn_reflns_theta_full 26.00
_diffrn_reflns_theta_max 28.89
_diffrn_reflns_theta_min 3.16
_exptl_absorpt_coefficient_mu 0.105
_exptl_absorpt_correction_T_max 1.00000
_exptl_absorpt_correction_T_min 0.99170
_exptl_absorpt_correction_type multi-scan
_exptl_absorpt_process_details
;
CrysAlisPro, Agilent Technologies,
Version 1.171.34.46 (release 25-11-2010 CrysAlis171 .NET)
(compiled Nov 25 2010,17:55:46)
Empirical absorption correction using spherical harmonics,
 implemented in SCALE3 ABSPACK scaling algorithm.
;
_exptl_crystal_colour colourless
_exptl_crystal_density_diffrn 1.111
_exptl_crystal_density_method 'not measured'
_exptl_crystal_description plate
_exptl_crystal_F_000 2008
_exptl_crystal_size_max 0.24
_exptl_crystal_size_mid 0.06
_exptl_crystal_size_min 0.04
_refine_diff_density_max 0.604
_refine_diff_density_min -0.357
_refine_diff_density_rms 0.057
_refine_ls_extinction_method none
_refine_ls_goodness_of_fit_ref 1.043
_refine_ls_hydrogen_treatment mixed
_refine_ls_matrix_type full
_refine_ls_number_parameters 638
_refine_ls_number_reflns 13477
_refine_ls_number_restraints 128
_refine_ls_restrained_S_all 1.055
_refine_ls_R_factor_all 0.0968
_refine_ls_R_factor_gt 0.0665
_refine_ls_shift/su_max 0.000
_refine_ls_shift/su_mean 0.000
_refine_ls_structure_factor_coef Fsqd
_refine_ls_weighting_details 'calc w=1/[\s^2^(Fo^2^)+(0.0715P)^2^+3.3172P] where P=(Fo^2^+2Fc^2^)/3'
_refine_ls_weighting_scheme calc
_refine_ls_wR_factor_gt 0.1553
_refine_ls_wR_factor_ref 0.1707
_reflns_number_gt 9627
_reflns_number_total 13477
_reflns_threshold_expression I>2sigma(I)
_cod_data_source_file c3dt52639a.txt
_cod_data_source_block srzl1106
_cod_original_sg_symbol_H-M 'P 21/c'
_cod_database_code 7029004

loop_
_symmetry_equiv_pos_as_xyz
'x, y, z'
'x, -y+1/2, z+1/2'
'-x, -y, -z'
'-x, y-1/2, -z-1/2'

loop_
_atom_site_label
_atom_site_type_symbol
_atom_site_fract_x
_atom_site_fract_y
_atom_site_fract_z
_atom_site_U_iso_or_equiv
_atom_site_adp_type
_atom_site_occupancy
_atom_site_symmetry_multiplicity
_atom_site_calc_flag
_atom_site_refinement_flags
_atom_site_disorder_assembly
_atom_site_disorder_group
Na1 Na 1.13873(10) -0.15127(3) 0.27773(7) 0.0351(2) Uani 1 1 d . B .
Mg1 Mg 0.91181(7) -0.110671(18) 0.08463(5) 0.02082(16) Uani 1 1 d . . .
Si1 Si 0.83064(6) -0.096190(15) -0.15270(4) 0.02047(14) Uani 1 1 d . . .
O1 O 0.80447(15) -0.07267(4) 0.12897(11) 0.0278(3) Uani 1 1 d . B .
O3 O 1.27608(19) -0.19437(5) 0.25459(15) 0.0477(5) Uani 1 1 d D B .
N1 N 0.85306(16) -0.12294(4) -0.05614(12) 0.0184(3) Uani 1 1 d . B .
N2 N 0.71631(19) -0.11638(5) -0.24725(13) 0.0253(4) Uani 1 1 d . B .
N3 N 0.89041(18) -0.14980(5) 0.17712(13) 0.0255(4) Uani 1 1 d . B .
N4 N 1.10119(19) -0.09481(5) 0.15057(14) 0.0285(4) Uani 1 1 d . B .
C1 C 0.8326(2) -0.15960(5) -0.06766(14) 0.0186(4) Uani 1 1 d . B .
C2 C 0.9334(2) -0.18231(6) -0.08127(15) 0.0212(4) Uani 1 1 d . . .
C3 C 0.9073(2) -0.21787(6) -0.09382(15) 0.0244(5) Uani 1 1 d . B .
H3A H 0.9746 -0.2330 -0.1043 0.029 Uiso 1 1 calc R . .
C4 C 0.7864(2) -0.23166(6) -0.09136(16) 0.0271(5) Uani 1 1 d . . .
H4A H 0.7696 -0.2559 -0.1018 0.033 Uiso 1 1 calc R B .
C5 C 0.6900(2) -0.20995(6) -0.07353(16) 0.0271(5) Uani 1 1 d . B .
H5A H 0.6073 -0.2196 -0.0701 0.033 Uiso 1 1 calc R . .
C6 C 0.7107(2) -0.17421(5) -0.06042(15) 0.0216(4) Uani 1 1 d . . .
C7 C 1.0708(2) -0.16932(6) -0.08053(16) 0.0240(4) Uani 1 1 d . B .
H7A H 1.0745 -0.1439 -0.0642 0.029 Uiso 1 1 calc R . .
C8 C 1.1764(2) -0.18785(7) -0.00331(19) 0.0354(6) Uani 1 1 d . . .
H8A H 1.1562 -0.1850 0.0594 0.053 Uiso 1 1 calc R B .
H8B H 1.2633 -0.1777 -0.0011 0.053 Uiso 1 1 calc R . .
H8C H 1.1774 -0.2127 -0.0188 0.053 Uiso 1 1 calc R . .
C9 C 1.1016(2) -0.17309(7) -0.17900(18) 0.0333(5) Uani 1 1 d . . .
H9A H 1.1899 -0.1637 -0.1760 0.050 Uiso 1 1 calc R B .
H9B H 1.0356 -0.1602 -0.2272 0.050 Uiso 1 1 calc R . .
H9C H 1.0989 -0.1978 -0.1968 0.050 Uiso 1 1 calc R . .
C10 C 0.6026(2) -0.15224(6) -0.03580(16) 0.0254(5) Uani 1 1 d . B .
H10A H 0.6397 -0.1284 -0.0189 0.031 Uiso 1 1 calc R . .
C11 C 0.4818(2) -0.14842(7) -0.12135(19) 0.0351(6) Uani 1 1 d . . .
H11A H 0.4151 -0.1339 -0.1026 0.053 Uiso 1 1 calc R B .
H11B H 0.4443 -0.1715 -0.1409 0.053 Uiso 1 1 calc R . .
H11C H 0.5087 -0.1375 -0.1752 0.053 Uiso 1 1 calc R . .
C12 C 0.5602(2) -0.16633(7) 0.05162(18) 0.0338(5) Uani 1 1 d . . .
H12A H 0.4981 -0.1500 0.0696 0.051 Uiso 1 1 calc R B .
H12B H 0.6382 -0.1690 0.1056 0.051 Uiso 1 1 calc R . .
H12C H 0.5170 -0.1890 0.0358 0.051 Uiso 1 1 calc R . .
C13 C 0.9872(2) -0.08522(6) -0.18981(17) 0.0270(5) Uani 1 1 d . B .
C14 C 1.0027(3) -0.08662(7) -0.28390(19) 0.0380(6) Uani 1 1 d . . .
H14A H 0.9291 -0.0924 -0.3353 0.046 Uiso 1 1 calc R B .
C15 C 1.1245(3) -0.07968(8) -0.3029(2) 0.0496(8) Uani 1 1 d . B .
H15A H 1.1330 -0.0806 -0.3673 0.060 Uiso 1 1 calc R . .
C16 C 1.2329(3) -0.07148(7) -0.2297(2) 0.0491(8) Uani 1 1 d . . .
H16A H 1.3163 -0.0673 -0.2432 0.059 Uiso 1 1 calc R B .
C17 C 1.2199(3) -0.06939(7) -0.1367(2) 0.0415(6) Uani 1 1 d . B .
H17A H 1.2940 -0.0635 -0.0858 0.050 Uiso 1 1 calc R . .
C18 C 1.0981(2) -0.07598(6) -0.11728(19) 0.0321(5) Uani 1 1 d . . .
H18A H 1.0899 -0.0742 -0.0529 0.039 Uiso 1 1 calc R B .
C19 C 0.7661(2) -0.05336(5) -0.11933(15) 0.0229(4) Uani 1 1 d . B .
C20 C 0.6399(2) -0.05197(6) -0.10165(16) 0.0275(5) Uani 1 1 d . . .
H20A H 0.5928 -0.0731 -0.1003 0.033 Uiso 1 1 calc R B .
C21 C 0.5817(2) -0.02087(6) -0.08608(18) 0.0331(5) Uani 1 1 d . B .
H21A H 0.4957 -0.0208 -0.0748 0.040 Uiso 1 1 calc R . .
C22 C 0.6495(3) 0.01017(6) -0.08698(18) 0.0342(6) Uani 1 1 d . . .
H22A H 0.6093 0.0316 -0.0773 0.041 Uiso 1 1 calc R B .
C23 C 0.7745(3) 0.00995(6) -0.10182(18) 0.0327(5) Uani 1 1 d . B .
H23A H 0.8216 0.0312 -0.1011 0.039 Uiso 1 1 calc R . .
C24 C 0.8322(2) -0.02153(6) -0.11794(17) 0.0278(5) Uani 1 1 d . . .
H24A H 0.9188 -0.0214 -0.1283 0.033 Uiso 1 1 calc R B .
C25 C 0.6893(2) -0.11577(6) -0.34958(16) 0.0280(5) Uani 1 1 d . . .
C26 C 0.6367(3) -0.08581(7) -0.40193(17) 0.0352(6) Uani 1 1 d . B .
C27 C 0.6157(3) -0.08605(8) -0.50188(18) 0.0410(6) Uani 1 1 d . . .
H27A H 0.5843 -0.0655 -0.5372 0.049 Uiso 1 1 calc R B .
C28 C 0.6393(3) -0.11539(8) -0.55049(18) 0.0405(6) Uani 1 1 d . B .
H28A H 0.6243 -0.1151 -0.6186 0.049 Uiso 1 1 calc R . .
C29 C 0.6848(3) -0.14512(7) -0.49947(17) 0.0358(6) Uani 1 1 d . . .
H29A H 0.6985 -0.1655 -0.5333 0.043 Uiso 1 1 calc R B .
C30 C 0.7115(2) -0.14606(6) -0.39931(16) 0.0292(5) Uani 1 1 d . B .
C31 C 0.5972(3) -0.05356(7) -0.35440(19) 0.0456(7) Uani 1 1 d . . .
H31A H 0.6077 -0.0591 -0.2848 0.055 Uiso 1 1 calc R B .
C32 C 0.6865(4) -0.02275(8) -0.3599(2) 0.0618(9) Uani 1 1 d . B .
H32A H 0.7790 -0.0293 -0.3325 0.093 Uiso 1 1 calc R . .
H32B H 0.6632 -0.0031 -0.3235 0.093 Uiso 1 1 calc R . .
H32C H 0.6750 -0.0159 -0.4273 0.093 Uiso 1 1 calc R . .
C33 C 0.4522(4) -0.04383(9) -0.3967(2) 0.0618(9) Uani 1 1 d . B .
H33A H 0.3958 -0.0638 -0.3919 0.093 Uiso 1 1 calc R . .
H33B H 0.4395 -0.0373 -0.4644 0.093 Uiso 1 1 calc R . .
H33C H 0.4285 -0.0241 -0.3609 0.093 Uiso 1 1 calc R . .
C34 C 0.7599(3) -0.17973(7) -0.34725(17) 0.0335(5) Uani 1 1 d . . .
H34A H 0.8088 -0.1734 -0.2803 0.040 Uiso 1 1 calc R B .
C35 C 0.8559(3) -0.20001(8) -0.3923(2) 0.0555(8) Uani 1 1 d . B .
H35A H 0.9258 -0.1843 -0.4017 0.083 Uiso 1 1 calc R . .
H35B H 0.8078 -0.2095 -0.4545 0.083 Uiso 1 1 calc R . .
H35C H 0.8954 -0.2191 -0.3494 0.083 Uiso 1 1 calc R . .
C36 C 0.6436(3) -0.20283(8) -0.3396(2) 0.0538(8) Uani 1 1 d . B .
H36A H 0.6771 -0.2242 -0.3046 0.081 Uiso 1 1 calc R . .
H36B H 0.5913 -0.2088 -0.4043 0.081 Uiso 1 1 calc R . .
H36C H 0.5877 -0.1903 -0.3050 0.081 Uiso 1 1 calc R . .
C37 C 0.8763(2) -0.14465(7) 0.26928(17) 0.0332(5) Uani 1 1 d . B .
H37A H 0.8367 -0.1231 0.2897 0.040 Uiso 1 1 calc R . .
C38 C 0.8840(3) -0.17572(7) 0.31751(19) 0.0439(7) Uani 1 1 d . B .
H38A H 0.8667 -0.1795 0.3823 0.053 Uiso 1 1 calc R . .
C39 C 0.9047(3) -0.20168(7) 0.25401(19) 0.0415(6) Uani 1 1 d . B .
H39A H 0.9096 -0.2274 0.2661 0.050 Uiso 1 1 calc R . .
C40 C 0.9078(2) -0.18512(6) 0.16945(17) 0.0276(5) Uani 1 1 d . B .
H40A H 0.9024 -0.1975 0.1072 0.033 Uiso 1 1 calc R . .
C41 C 1.2181(2) -0.10484(6) 0.13181(19) 0.0308(5) Uani 1 1 d . B .
H41A H 1.2271 -0.1129 0.0675 0.037 Uiso 1 1 calc R . .
C42 C 1.3233(3) -0.09774(7) 0.2086(2) 0.0390(6) Uani 1 1 d . . .
H42A H 1.4141 -0.1021 0.2126 0.047 Uiso 1 1 calc R B .
C43 C 1.2701(3) -0.08275(7) 0.2799(2) 0.0415(6) Uani 1 1 d . B .
H43A H 1.3210 -0.0701 0.3384 0.050 Uiso 1 1 calc R . .
C44 C 1.1358(3) -0.08132(7) 0.24245(18) 0.0353(6) Uani 1 1 d . B .
H44A H 1.0777 -0.0648 0.2671 0.042 Uiso 1 1 calc R . .
C45 C 0.8376(3) -0.03587(6) 0.14255(19) 0.0352(6) Uani 1 1 d D . .
H45A H 0.8201 -0.0238 0.0797 0.042 Uiso 1 1 calc R A 1
H45B H 0.9322 -0.0329 0.1756 0.042 Uiso 1 1 calc R A 1
C46 C 0.7506(8) -0.02122(19) 0.2035(6) 0.049(2) Uani 0.520(4) 1 d PD B 1
H46A H 0.8048 -0.0092 0.2609 0.058 Uiso 0.520(4) 1 calc PR B 1
H46B H 0.6860 -0.0044 0.1659 0.058 Uiso 0.520(4) 1 calc PR B 1
C47 C 0.6801(3) -0.05226(7) 0.2328(2) 0.0422(6) Uani 1 1 d D . .
H47A H 0.7301 -0.0621 0.2950 0.051 Uiso 1 1 calc R B 1
H47B H 0.5896 -0.0461 0.2372 0.051 Uiso 1 1 calc R B 1
C48 C 0.6774(2) -0.07717(7) 0.15103(19) 0.0349(6) Uani 1 1 d . B .
H48A H 0.6660 -0.1015 0.1707 0.042 Uiso 1 1 calc R . .
H48B H 0.6043 -0.0713 0.0946 0.042 Uiso 1 1 calc R . .
O2 O 1.220(2) -0.1583(3) 0.4405(12) 0.0612(16) Uani 0.520(4) 1 d PDU B 1
C49 C 1.3117(12) -0.1359(4) 0.5054(10) 0.080(3) Uani 0.520(4) 1 d PDU B 1
H49A H 1.2782 -0.1116 0.4957 0.096 Uiso 0.520(4) 1 calc PR B 1
H49B H 1.3974 -0.1366 0.4875 0.096 Uiso 0.520(4) 1 calc PR B 1
C50 C 1.3354(14) -0.1443(4) 0.6080(10) 0.082(2) Uani 0.520(4) 1 d PDU B 1
H50A H 1.3260 -0.1238 0.6476 0.099 Uiso 0.520(4) 1 calc PR B 1
H50B H 1.4225 -0.1555 0.6339 0.099 Uiso 0.520(4) 1 calc PR B 1
C51 C 1.2223(9) -0.1695(3) 0.5974(6) 0.0753(18) Uani 0.520(4) 1 d PDU B 1
H51A H 1.1441 -0.1570 0.6081 0.090 Uiso 0.520(4) 1 calc PR B 1
H51B H 1.2467 -0.1879 0.6469 0.090 Uiso 0.520(4) 1 calc PR B 1
C52 C 1.1870(10) -0.1861(3) 0.4985(6) 0.088(2) Uani 0.520(4) 1 d PDU B 1
H52A H 1.2407 -0.2072 0.4962 0.106 Uiso 0.520(4) 1 calc PR B 1
H52B H 1.0919 -0.1922 0.4783 0.106 Uiso 0.520(4) 1 calc PR B 1
C53 C 1.2744(11) -0.2317(2) 0.2506(14) 0.0749(18) Uani 0.520(4) 1 d PD B 1
H53A H 1.1966 -0.2400 0.2011 0.090 Uiso 0.520(4) 1 calc PR B 1
H53B H 1.2709 -0.2416 0.3136 0.090 Uiso 0.520(4) 1 calc PR B 1
C54 C 1.4027(7) -0.24215(18) 0.2247(6) 0.0735(16) Uani 0.520(4) 1 d PD B 1
H54A H 1.4288 -0.2662 0.2461 0.088 Uiso 0.520(4) 1 calc PR B 1
H54B H 1.3936 -0.2404 0.1545 0.088 Uiso 0.520(4) 1 calc PR B 1
C55 C 1.5000(11) -0.2165(3) 0.2778(8) 0.086(3) Uani 0.520(4) 1 d PDU B 1
H55A H 1.5693 -0.2115 0.2433 0.104 Uiso 0.520(4) 1 calc PR B 1
H55B H 1.5424 -0.2247 0.3436 0.104 Uiso 0.520(4) 1 calc PR B 1
C56 C 1.4146(8) -0.1851(4) 0.2800(14) 0.056(3) Uani 0.520(4) 1 d PD B 1
H56A H 1.4378 -0.1748 0.3453 0.067 Uiso 0.520(4) 1 calc PR B 1
H56B H 1.4315 -0.1674 0.2343 0.067 Uiso 0.520(4) 1 calc PR B 1
C46A C 0.7892(9) -0.0260(2) 0.2302(6) 0.049(2) Uani 0.48 1 d PD B 2
H46C H 0.7539 -0.0019 0.2242 0.058 Uiso 0.480(4) 1 calc PR B 2
H46D H 0.8618 -0.0277 0.2893 0.058 Uiso 0.480(4) 1 calc PR B 2
O2A O 1.237(2) -0.1574(4) 0.4387(13) 0.0612(16) Uani 0.48 1 d PDU B 2
C49A C 1.2639(14) -0.1289(4) 0.5067(11) 0.080(3) Uani 0.48 1 d PDU B 2
H49C H 1.1849 -0.1142 0.5026 0.096 Uiso 0.480(4) 1 calc PR B 2
H49D H 1.3384 -0.1143 0.4982 0.096 Uiso 0.480(4) 1 calc PR B 2
C50A C 1.2994(17) -0.1492(4) 0.5981(11) 0.082(2) Uani 0.48 1 d PDU B 2
H50C H 1.2585 -0.1378 0.6456 0.099 Uiso 0.480(4) 1 calc PR B 2
H50D H 1.3966 -0.1483 0.6239 0.099 Uiso 0.480(4) 1 calc PR B 2
C51A C 1.2565(10) -0.1867(3) 0.5877(6) 0.0753(18) Uani 0.48 1 d PDU B 2
H51C H 1.1682 -0.1901 0.6003 0.090 Uiso 0.480(4) 1 calc PR B 2
H51D H 1.3216 -0.2023 0.6299 0.090 Uiso 0.480(4) 1 calc PR B 2
C52A C 1.2537(12) -0.1917(3) 0.4817(6) 0.088(2) Uani 0.48 1 d PDU B 2
H52C H 1.3374 -0.2023 0.4749 0.106 Uiso 0.480(4) 1 calc PR B 2
H52D H 1.1793 -0.2070 0.4502 0.106 Uiso 0.480(4) 1 calc PR B 2
C53A C 1.2456(12) -0.2310(2) 0.2417(15) 0.0749(18) Uani 0.48 1 d PD B 2
H53C H 1.2326 -0.2380 0.1736 0.090 Uiso 0.480(4) 1 calc PR B 2
H53D H 1.1657 -0.2371 0.2637 0.090 Uiso 0.480(4) 1 calc PR B 2
C54A C 1.3698(7) -0.24767(19) 0.3054(7) 0.0735(16) Uani 0.48 1 d PD B 2
H54C H 1.3583 -0.2523 0.3708 0.088 Uiso 0.480(4) 1 calc PR B 2
H54D H 1.3914 -0.2698 0.2772 0.088 Uiso 0.480(4) 1 calc PR B 2
C55A C 1.4767(12) -0.2206(4) 0.3083(10) 0.086(3) Uani 0.48 1 d PDU B 2
H55C H 1.5229 -0.2155 0.3759 0.104 Uiso 0.480(4) 1 calc PR B 2
H55D H 1.5425 -0.2296 0.2751 0.104 Uiso 0.480(4) 1 calc PR B 2
C56A C 1.4148(9) -0.1876(5) 0.2594(16) 0.056(3) Uani 0.48 1 d PD B 2
H56C H 1.4474 -0.1667 0.2983 0.067 Uiso 0.480(4) 1 calc PR B 2
H56D H 1.4307 -0.1850 0.1945 0.067 Uiso 0.480(4) 1 calc PR B 2
H101 H 0.699(2) -0.1358(7) -0.2300(17) 0.023(6) Uiso 1 1 d . . .

loop_
_atom_site_aniso_label
_atom_site_aniso_U_11
_atom_site_aniso_U_22
_atom_site_aniso_U_33
_atom_site_aniso_U_23
_atom_site_aniso_U_13
_atom_site_aniso_U_12
Na1 0.0347(5) 0.0346(6) 0.0327(5) 0.0018(4) 0.0020(4) 0.0040(4)
Mg1 0.0218(4) 0.0186(4) 0.0221(4) -0.0005(3) 0.0055(3) -0.0014(3)
Si1 0.0237(3) 0.0162(3) 0.0235(3) 0.0015(2) 0.0095(2) -0.0004(2)
O1 0.0297(8) 0.0212(8) 0.0344(9) -0.0037(7) 0.0114(7) -0.0004(6)
O3 0.0420(11) 0.0356(11) 0.0636(13) 0.0014(9) 0.0096(10) 0.0092(8)
N1 0.0193(8) 0.0142(8) 0.0226(9) -0.0006(7) 0.0066(7) -0.0011(6)
N2 0.0348(11) 0.0191(10) 0.0215(9) 0.0039(7) 0.0063(8) -0.0020(8)
N3 0.0278(10) 0.0228(10) 0.0264(10) 0.0022(8) 0.0074(8) -0.0013(8)
N4 0.0266(10) 0.0266(10) 0.0312(10) -0.0013(8) 0.0050(8) -0.0055(8)
C1 0.0216(10) 0.0163(10) 0.0179(9) 0.0002(8) 0.0048(8) -0.0007(8)
C2 0.0208(10) 0.0205(11) 0.0213(10) 0.0002(8) 0.0034(8) 0.0014(8)
C3 0.0261(11) 0.0203(11) 0.0261(11) -0.0023(9) 0.0050(9) 0.0036(8)
C4 0.0330(12) 0.0151(10) 0.0316(12) -0.0007(9) 0.0049(10) -0.0017(9)
C5 0.0247(11) 0.0250(12) 0.0314(12) 0.0008(9) 0.0064(9) -0.0054(9)
C6 0.0218(10) 0.0199(11) 0.0230(10) 0.0009(8) 0.0057(8) -0.0006(8)
C7 0.0196(10) 0.0230(11) 0.0298(11) -0.0027(9) 0.0067(9) 0.0013(8)
C8 0.0248(12) 0.0367(14) 0.0415(14) -0.0023(11) 0.0020(10) 0.0018(10)
C9 0.0265(12) 0.0383(14) 0.0377(13) -0.0023(11) 0.0130(10) -0.0015(10)
C10 0.0208(10) 0.0224(11) 0.0346(12) -0.0009(9) 0.0096(9) -0.0014(8)
C11 0.0258(12) 0.0359(14) 0.0452(15) 0.0027(11) 0.0115(11) 0.0052(10)
C12 0.0276(12) 0.0383(14) 0.0396(14) -0.0027(11) 0.0161(11) -0.0026(10)
C13 0.0317(12) 0.0171(11) 0.0372(12) 0.0039(9) 0.0180(10) 0.0014(9)
C14 0.0461(15) 0.0333(14) 0.0422(15) -0.0019(11) 0.0255(12) -0.0039(11)
C15 0.063(2) 0.0421(17) 0.0595(19) -0.0068(14) 0.0442(17) -0.0096(14)
C16 0.0472(17) 0.0356(15) 0.081(2) -0.0032(15) 0.0466(17) -0.0071(12)
C17 0.0327(14) 0.0310(14) 0.0654(18) 0.0003(13) 0.0211(13) -0.0039(11)
C18 0.0329(13) 0.0239(12) 0.0439(14) 0.0027(10) 0.0179(11) -0.0016(10)
C19 0.0269(11) 0.0180(10) 0.0246(11) 0.0012(8) 0.0077(9) 0.0004(8)
C20 0.0304(12) 0.0219(11) 0.0323(12) 0.0000(9) 0.0120(10) -0.0019(9)
C21 0.0305(12) 0.0298(13) 0.0425(14) -0.0020(11) 0.0155(11) 0.0044(10)
C22 0.0403(14) 0.0227(12) 0.0417(14) 0.0002(10) 0.0138(11) 0.0083(10)
C23 0.0421(14) 0.0151(11) 0.0438(14) 0.0013(10) 0.0160(11) -0.0021(10)
C24 0.0313(12) 0.0205(11) 0.0345(12) 0.0017(9) 0.0136(10) -0.0013(9)
C25 0.0310(12) 0.0296(13) 0.0232(11) 0.0021(9) 0.0063(9) -0.0036(9)
C26 0.0460(15) 0.0327(14) 0.0267(12) 0.0067(10) 0.0086(11) -0.0017(11)
C27 0.0521(16) 0.0433(16) 0.0254(12) 0.0104(11) 0.0055(11) -0.0006(13)
C28 0.0465(16) 0.0525(17) 0.0210(12) 0.0017(11) 0.0054(11) -0.0058(13)
C29 0.0377(14) 0.0435(15) 0.0251(12) -0.0060(11) 0.0055(10) -0.0047(11)
C30 0.0277(12) 0.0355(13) 0.0231(11) -0.0014(10) 0.0037(9) -0.0033(10)
C31 0.076(2) 0.0316(15) 0.0282(13) 0.0110(11) 0.0104(13) 0.0143(14)
C32 0.098(3) 0.0364(17) 0.0475(18) 0.0058(14) 0.0106(18) 0.0072(17)
C33 0.076(2) 0.061(2) 0.0523(19) 0.0145(16) 0.0230(17) 0.0286(18)
C34 0.0391(14) 0.0336(13) 0.0250(12) -0.0070(10) 0.0023(10) 0.0016(11)
C35 0.076(2) 0.0504(19) 0.0390(16) -0.0099(14) 0.0121(15) 0.0220(16)
C36 0.0578(19) 0.0456(18) 0.0481(17) 0.0141(14) -0.0057(14) -0.0106(14)
C37 0.0372(13) 0.0337(14) 0.0324(13) -0.0005(10) 0.0158(11) -0.0001(11)
C38 0.0631(18) 0.0408(16) 0.0347(14) 0.0082(12) 0.0251(13) -0.0020(13)
C39 0.0601(18) 0.0279(14) 0.0395(14) 0.0115(11) 0.0181(13) 0.0006(12)
C40 0.0321(12) 0.0222(11) 0.0274(11) 0.0026(9) 0.0054(9) -0.0003(9)
C41 0.0290(12) 0.0218(12) 0.0404(14) 0.0023(10) 0.0063(10) -0.0020(9)
C42 0.0281(13) 0.0342(14) 0.0504(16) 0.0045(12) 0.0012(11) -0.0026(10)
C43 0.0410(15) 0.0360(15) 0.0381(14) 0.0011(12) -0.0080(12) -0.0100(12)
C44 0.0393(14) 0.0317(14) 0.0323(13) -0.0025(10) 0.0040(11) -0.0058(11)
C45 0.0472(15) 0.0186(12) 0.0393(14) -0.0027(10) 0.0095(12) -0.0007(10)
C46 0.084(5) 0.024(3) 0.040(4) -0.001(3) 0.020(4) 0.009(3)
C47 0.0460(16) 0.0437(16) 0.0404(15) -0.0057(12) 0.0168(12) 0.0120(12)
C48 0.0301(13) 0.0363(14) 0.0403(14) -0.0036(11) 0.0127(11) 0.0020(10)
O2 0.078(4) 0.0681(17) 0.0306(12) 0.0043(11) 0.0005(19) -0.0101(17)
C49 0.087(7) 0.093(5) 0.054(2) -0.008(3) 0.006(5) -0.004(5)
C50 0.073(7) 0.112(4) 0.043(3) -0.015(3) -0.021(4) 0.030(3)
C51 0.079(4) 0.106(6) 0.045(2) 0.015(4) 0.025(3) 0.019(4)
C52 0.107(5) 0.087(3) 0.062(3) 0.017(3) 0.005(3) -0.017(4)
C53 0.062(5) 0.0344(19) 0.105(4) 0.006(2) -0.025(4) 0.006(2)
C54 0.063(3) 0.054(3) 0.100(5) 0.006(3) 0.013(3) 0.030(3)
C55 0.065(4) 0.075(4) 0.124(6) 0.032(4) 0.032(4) 0.027(3)
C56 0.0449(18) 0.058(3) 0.067(7) 0.013(4) 0.020(2) 0.0136(16)
C46A 0.084(5) 0.024(3) 0.040(4) -0.001(3) 0.020(4) 0.009(3)
O2A 0.078(4) 0.0681(17) 0.0306(12) 0.0043(11) 0.0005(19) -0.0101(17)
C49A 0.087(7) 0.093(5) 0.054(2) -0.008(3) 0.006(5) -0.004(5)
C50A 0.073(7) 0.112(4) 0.043(3) -0.015(3) -0.021(4) 0.030(3)
C51A 0.079(4) 0.106(6) 0.045(2) 0.015(4) 0.025(3) 0.019(4)
C52A 0.107(5) 0.087(3) 0.062(3) 0.017(3) 0.005(3) -0.017(4)
C53A 0.062(5) 0.0344(19) 0.105(4) 0.006(2) -0.025(4) 0.006(2)
C54A 0.063(3) 0.054(3) 0.100(5) 0.006(3) 0.013(3) 0.030(3)
C55A 0.065(4) 0.075(4) 0.124(6) 0.032(4) 0.032(4) 0.027(3)
C56A 0.0449(18) 0.058(3) 0.067(7) 0.013(4) 0.020(2) 0.0136(16)

loop_
_atom_type_symbol
_atom_type_description
_atom_type_scat_dispersion_real
_atom_type_scat_dispersion_imag
_atom_type_scat_source
Na Na 0.0362 0.0249 'International Tables Vol C Tables 4.2.6.8 and 6.1.1.4'
Mg Mg 0.0486 0.0363 'International Tables Vol C Tables 4.2.6.8 and 6.1.1.4'
Si Si 0.0817 0.0704 'International Tables Vol C Tables 4.2.6.8 and 6.1.1.4'
O O 0.0106 0.0060 'International Tables Vol C Tables 4.2.6.8 and 6.1.1.4'
N N 0.0061 0.0033 'International Tables Vol C Tables 4.2.6.8 and 6.1.1.4'
C C 0.0033 0.0016 'International Tables Vol C Tables 4.2.6.8 and 6.1.1.4'
H H 0.0000 0.0000 'International Tables Vol C Tables 4.2.6.8 and 6.1.1.4'

loop_
_geom_angle_atom_site_label_1
_geom_angle_atom_site_label_2
_geom_angle_atom_site_label_3
_geom_angle
O3 Na1 O2 88.6(5)
O3 Na1 O2A 86.1(6)
O2 Na1 O2A 4.7(11)
O3 Na1 N3 120.45(8)
O2 Na1 N3 128.7(6)
O2A Na1 N3 133.4(6)
O3 Na1 C37 136.64(9)
O2 Na1 C37 99.8(6)
O2A Na1 C37 104.4(6)
N3 Na1 C37 29.80(6)
O3 Na1 C44 131.97(9)
O2 Na1 C44 106.7(3)
O2A Na1 C44 105.6(3)
N3 Na1 C44 85.01(7)
C37 Na1 C44 86.28(8)
O3 Na1 N4 117.47(8)
O2 Na1 N4 135.4(3)
O2A Na1 N4 133.7(3)
N3 Na1 N4 70.49(6)
C37 Na1 N4 85.51(7)
C44 Na1 N4 28.86(6)
O3 Na1 C40 93.88(8)
O2 Na1 C40 123.6(4)
O2A Na1 C40 127.7(5)
N3 Na1 C40 28.80(6)
C37 Na1 C40 46.38(7)
C44 Na1 C40 112.30(8)
N4 Na1 C40 91.96(6)
O3 Na1 C43 109.97(8)
O2 Na1 C43 92.3(3)
O2A Na1 C43 89.4(3)
N3 Na1 C43 112.12(7)
C37 Na1 C43 112.06(8)
C44 Na1 C43 27.52(7)
N4 Na1 C43 46.30(6)
C40 Na1 C43 137.74(8)
O3 Na1 C38 114.91(8)
O2 Na1 C38 83.8(5)
O2A Na1 C38 88.5(6)
N3 Na1 C38 46.75(7)
C37 Na1 C38 27.14(7)
C44 Na1 C38 111.88(8)
N4 Na1 C38 112.23(7)
C40 Na1 C38 44.75(7)
C43 Na1 C38 134.79(9)
O3 Na1 C41 92.14(8)
O2 Na1 C41 132.8(4)
O2A Na1 C41 128.9(4)
N3 Na1 C41 90.48(7)
C37 Na1 C41 111.07(8)
C44 Na1 C41 44.20(7)
N4 Na1 C41 26.86(6)
C40 Na1 C41 103.39(7)
C43 Na1 C41 43.72(7)
C38 Na1 C41 136.38(8)
O3 Na1 C39 92.20(8)
O2 Na1 C39 97.0(4)
O2A Na1 C39 101.1(4)
N3 Na1 C39 45.98(7)
C37 Na1 C39 44.73(8)
C44 Na1 C39 128.85(8)
N4 Na1 C39 115.90(7)
C40 Na1 C39 26.61(7)
C43 Na1 C39 156.16(8)
C38 Na1 C39 26.68(7)
C41 Na1 C39 130.00(7)
N1 Mg1 O1 115.23(7)
N1 Mg1 N3 114.99(8)
O1 Mg1 N3 99.54(7)
N1 Mg1 N4 123.27(8)
O1 Mg1 N4 100.61(8)
N3 Mg1 N4 99.46(8)
N1 Mg1 C1 28.06(6)
O1 Mg1 C1 129.46(7)
N3 Mg1 C1 87.51(7)
N4 Mg1 C1 127.69(7)
N1 Mg1 Na1 131.46(6)
O1 Mg1 Na1 112.64(5)
N3 Mg1 Na1 47.84(6)
N4 Mg1 Na1 52.35(6)
C1 Mg1 Na1 108.84(5)
N1 Si1 N2 107.21(9)
N1 Si1 C19 107.86(9)
N2 Si1 C19 111.44(10)
N1 Si1 C13 114.34(10)
N2 Si1 C13 110.58(10)
C19 Si1 C13 105.45(10)
C48 O1 C45 106.64(17)
C48 O1 Mg1 126.00(14)
C45 O1 Mg1 127.35(14)
C53 O3 C56 105.0(8)
C53A O3 C56 116.6(8)
C53 O3 C56A 100.5(8)
C53A O3 C56A 111.4(9)
C53 O3 Na1 137.1(5)
C53A O3 Na1 127.1(6)
C56 O3 Na1 114.3(7)
C56A O3 Na1 121.4(8)
C1 N1 Si1 121.09(14)
C1 N1 Mg1 110.25(13)
Si1 N1 Mg1 128.65(10)
C25 N2 Si1 135.60(16)
C25 N2 H101 109.0(17)
Si1 N2 H101 109.0(17)
C40 N3 C37 105.37(19)
C40 N3 Mg1 129.15(15)
C37 N3 Mg1 124.70(16)
C40 N3 Na1 83.76(13)
C37 N3 Na1 78.54(14)
Mg1 N3 Na1 96.92(7)
C41 N4 C44 105.0(2)
C41 N4 Mg1 128.83(16)
C44 N4 Mg1 123.02(16)
C41 N4 Na1 85.56(14)
C44 N4 Na1 72.87(13)
Mg1 N4 Na1 91.98(7)
C2 C1 C6 118.52(19)
C2 C1 N1 121.85(18)
C6 C1 N1 119.55(18)
C2 C1 Mg1 115.30(13)
C6 C1 Mg1 107.48(13)
C3 C2 C1 119.45(19)
C3 C2 C7 118.51(19)
C1 C2 C7 122.02(19)
C4 C3 C2 121.6(2)
C4 C3 H3A 119.2
C2 C3 H3A 119.2
C3 C4 C5 119.2(2)
C3 C4 H4A 120.4
C5 C4 H4A 120.4
C4 C5 C6 121.6(2)
C4 C5 H5A 119.2
C6 C5 H5A 119.2
C5 C6 C1 119.46(19)
C5 C6 C10 118.55(19)
C1 C6 C10 121.96(19)
C2 C7 C8 111.27(18)
C2 C7 C9 112.10(18)
C8 C7 C9 110.26(19)
C2 C7 H7A 107.7
C8 C7 H7A 107.7
C9 C7 H7A 107.7
C7 C8 H8A 109.5
C7 C8 H8B 109.5
H8A C8 H8B 109.5
C7 C8 H8C 109.5
H8A C8 H8C 109.5
H8B C8 H8C 109.5
C7 C9 H9A 109.5
C7 C9 H9B 109.5
H9A C9 H9B 109.5
C7 C9 H9C 109.5
H9A C9 H9C 109.5
H9B C9 H9C 109.5
C6 C10 C12 112.15(19)
C6 C10 C11 112.19(18)
C12 C10 C11 110.09(19)
C6 C10 H10A 107.4
C12 C10 H10A 107.4
C11 C10 H10A 107.4
C10 C11 H11A 109.5
C10 C11 H11B 109.5
H11A C11 H11B 109.5
C10 C11 H11C 109.5
H11A C11 H11C 109.5
H11B C11 H11C 109.5
C10 C12 H12A 109.5
C10 C12 H12B 109.5
H12A C12 H12B 109.5
C10 C12 H12C 109.5
H12A C12 H12C 109.5
H12B C12 H12C 109.5
C18 C13 C14 117.2(2)
C18 C13 Si1 117.48(17)
C14 C13 Si1 125.3(2)
C15 C14 C13 120.7(3)
C15 C14 H14A 119.6
C13 C14 H14A 119.6
C16 C15 C14 120.8(3)
C16 C15 H15A 119.6
C14 C15 H15A 119.6
C15 C16 C17 119.6(2)
C15 C16 H16A 120.2
C17 C16 H16A 120.2
C16 C17 C18 119.9(3)
C16 C17 H17A 120.1
C18 C17 H17A 120.1
C17 C18 C13 121.8(2)
C17 C18 H18A 119.1
C13 C18 H18A 119.1
C24 C19 C20 116.5(2)
C24 C19 Si1 123.96(16)
C20 C19 Si1 119.37(16)
C21 C20 C19 122.1(2)
C21 C20 H20A 118.9
C19 C20 H20A 118.9
C20 C21 C22 119.7(2)
C20 C21 H21A 120.2
C22 C21 H21A 120.2
C23 C22 C21 120.2(2)
C23 C22 H22A 119.9
C21 C22 H22A 119.9
C22 C23 C24 119.8(2)
C22 C23 H23A 120.1
C24 C23 H23A 120.1
C23 C24 C19 121.7(2)
C23 C24 H24A 119.1
C19 C24 H24A 119.1
C26 C25 C30 119.5(2)
C26 C25 N2 121.0(2)
C30 C25 N2 119.5(2)
C27 C26 C25 119.0(2)
C27 C26 C31 118.4(2)
C25 C26 C31 122.6(2)
C28 C27 C26 121.5(3)
C28 C27 H27A 119.2
C26 C27 H27A 119.2
C29 C28 C27 119.3(2)
C29 C28 H28A 120.3
C27 C28 H28A 120.3
C28 C29 C30 121.6(2)
C28 C29 H29A 119.2
C30 C29 H29A 119.2
C29 C30 C25 118.9(2)
C29 C30 C34 119.2(2)
C25 C30 C34 121.9(2)
C26 C31 C32 111.9(3)
C26 C31 C33 111.8(3)
C32 C31 C33 110.4(3)
C26 C31 H31A 107.5
C32 C31 H31A 107.5
C33 C31 H31A 107.5
C31 C32 H32A 109.5
C31 C32 H32B 109.5
H32A C32 H32B 109.5
C31 C32 H32C 109.5
H32A C32 H32C 109.5
H32B C32 H32C 109.5
C31 C33 H33A 109.5
C31 C33 H33B 109.5
H33A C33 H33B 109.5
C31 C33 H33C 109.5
H33A C33 H33C 109.5
H33B C33 H33C 109.5
C30 C34 C36 110.9(2)
C30 C34 C35 113.5(2)
C36 C34 C35 110.4(2)
C30 C34 H34A 107.2
C36 C34 H34A 107.2
C35 C34 H34A 107.2
C34 C35 H35A 109.5
C34 C35 H35B 109.5
H35A C35 H35B 109.5
C34 C35 H35C 109.5
H35A C35 H35C 109.5
H35B C35 H35C 109.5
C34 C36 H36A 109.5
C34 C36 H36B 109.5
H36A C36 H36B 109.5
C34 C36 H36C 109.5
H36A C36 H36C 109.5
H36B C36 H36C 109.5
C38 C37 N3 110.6(2)
C38 C37 Na1 87.91(17)
N3 C37 Na1 71.65(13)
C38 C37 H37A 123.2
N3 C37 H37A 123.2
Na1 C37 H37A 123.2
C37 C38 C39 106.8(2)
C37 C38 Na1 64.95(15)
C39 C38 Na1 79.23(16)
C37 C38 H38A 126.4
C39 C38 H38A 126.4
Na1 C38 H38A 126.4
C40 C39 C38 106.6(2)
C40 C39 Na1 67.36(14)
C38 C39 Na1 74.09(16)
C40 C39 H39A 126.6
C38 C39 H39A 126.6
Na1 C39 H39A 126.6
N3 C40 C39 110.6(2)
N3 C40 Na1 67.44(12)
C39 C40 Na1 86.03(16)
N3 C40 H40A 124.0
C39 C40 H40A 124.0
Na1 C40 H40A 124.0
N4 C41 C42 111.1(2)
N4 C41 Na1 67.57(13)
C42 C41 Na1 82.07(16)
N4 C41 H41A 124.2
C42 C41 H41A 124.2
Na1 C41 H41A 124.2
C41 C42 C43 106.5(2)
C41 C42 H42A 126.7
C43 C42 H42A 126.7
C44 C43 C42 106.3(2)
C44 C43 Na1 66.81(15)
C42 C43 Na1 83.89(16)
C44 C43 H43A 126.0
C42 C43 H43A 126.0
Na1 C43 H43A 126.0
C43 C44 N4 111.1(2)
C43 C44 Na1 85.67(17)
N4 C44 Na1 78.26(14)
C43 C44 H44A 122.5
N4 C44 H44A 122.5
Na1 C44 H44A 122.5
O1 C45 C46A 103.7(4)
O1 C45 C46 106.3(3)
O1 C45 H45A 110.5
C46A C45 H45A 127.9
C46 C45 H45A 110.5
O1 C45 H45B 110.5
C46A C45 H45B 94.1
C46 C45 H45B 110.5
H45A C45 H45B 108.7
C47 C46 C45 105.7(5)
C47 C46 H46A 110.6
C45 C46 H46A 110.6
C47 C46 H46B 110.6
C45 C46 H46B 110.6
H46A C46 H46B 108.7
C48 C47 C46 101.5(4)
C48 C47 C46A 105.7(4)
C48 C47 H47A 111.5
C46 C47 H47A 111.5
C46A C47 H47A 92.5
C48 C47 H47B 111.5
C46 C47 H47B 111.5
C46A C47 H47B 124.9
H47A C47 H47B 109.3
O1 C48 C47 104.6(2)
O1 C48 H48A 110.8
C47 C48 H48A 110.8
O1 C48 H48B 110.8
C47 C48 H48B 110.8
H48A C48 H48B 108.9
C49 O2 C52 106.4(13)
C49 O2 Na1 127.3(9)
C52 O2 Na1 126.3(10)
O2 C49 C50 115.9(13)
O2 C49 H49A 108.3
C50 C49 H49A 108.3
O2 C49 H49B 108.3
C50 C49 H49B 108.3
H49A C49 H49B 107.4
C49 C50 C51 96.1(9)
C49 C50 H50A 112.5
C51 C50 H50A 112.5
C49 C50 H50B 112.5
C51 C50 H50B 112.5
H50A C50 H50B 110.1
C50 C51 C52 111.6(9)
C50 C51 H51A 109.3
C52 C51 H51A 109.3
C50 C51 H51B 109.3
C52 C51 H51B 109.3
H51A C51 H51B 108.0
O2 C52 C51 101.0(10)
O2 C52 H52A 111.6
C51 C52 H52A 111.6
O2 C52 H52B 111.6
C51 C52 H52B 111.6
H52A C52 H52B 109.4
O3 C53 C54 105.6(7)
O3 C53 H53A 110.6
C54 C53 H53A 110.6
O3 C53 H53B 110.6
C54 C53 H53B 110.6
H53A C53 H53B 108.7
C55 C54 C53 103.3(8)
C55 C54 H54A 111.1
C53 C54 H54A 111.1
C55 C54 H54B 111.1
C53 C54 H54B 111.1
H54A C54 H54B 109.1
C54 C55 C56 102.1(10)
C54 C55 H55A 111.4
C56 C55 H55A 111.4
C54 C55 H55B 111.4
C56 C55 H55B 111.4
H55A C55 H55B 109.2
O3 C56 C55 111.0(11)
O3 C56 H56A 109.4
C55 C56 H56A 109.4
O3 C56 H56B 109.4
C55 C56 H56B 109.4
H56A C56 H56B 108.0
C45 C46A C47 105.0(5)
C45 C46A H46C 110.7
C47 C46A H46C 110.7
C45 C46A H46D 110.7
C47 C46A H46D 110.7
H46C C46A H46D 108.8
C49A O2A C52A 114.6(14)
C49A O2A Na1 124.5(10)
C52A O2A Na1 119.9(10)
O2A C49A C50A 99.5(13)
O2A C49A H49C 111.9
C50A C49A H49C 111.9
O2A C49A H49D 111.9
C50A C49A H49D 111.9
H49C C49A H49D 109.6
C49A C50A C51A 114.1(11)
C49A C50A H50C 108.7
C51A C50A H50C 108.7
C49A C50A H50D 108.7
C51A C50A H50D 108.7
H50C C50A H50D 107.6
C50A C51A C52A 98.6(9)
C50A C51A H51C 112.1
C52A C51A H51C 112.1
C50A C51A H51D 112.1
C52A C51A H51D 112.1
H51C C51A H51D 109.7
O2A C52A C51A 106.4(11)
O2A C52A H52C 110.4
C51A C52A H52C 110.4
O2A C52A H52D 110.4
C51A C52A H52D 110.4
H52C C52A H52D 108.6
O3 C53A C54A 101.7(8)
O3 C53A H53C 111.4
C54A C53A H53C 111.4
O3 C53A H53D 111.4
C54A C53A H53D 111.4
H53C C53A H53D 109.3
C55A C54A C53A 103.7(9)
C55A C54A H54C 111.0
C53A C54A H54C 111.0
C55A C54A H54D 111.0
C53A C54A H54D 111.0
H54C C54A H54D 109.0
C56A C55A C54A 109.5(10)
C56A C55A H55C 109.8
C54A C55A H55C 109.8
C56A C55A H55D 109.8
C54A C55A H55D 109.8
H55C C55A H55D 108.2
O3 C56A C55A 100.4(10)
O3 C56A H56C 111.7
C55A C56A H56C 111.7
O3 C56A H56D 111.7
C55A C56A H56D 111.7
H56C C56A H56D 109.5

loop_
_geom_bond_atom_site_label_1
_geom_bond_atom_site_label_2
_geom_bond_distance
Na1 O3 2.265(2)
Na1 O2 2.294(16)
Na1 O2A 2.296(18)
Na1 N3 2.635(2)
Na1 C37 2.721(3)
Na1 C44 2.729(3)
Na1 N4 2.796(2)
Na1 C40 2.837(3)
Na1 C43 2.960(3)
Na1 C38 3.002(3)
Na1 C41 3.016(3)
Na1 C39 3.066(3)
Mg1 N1 2.0155(18)
Mg1 O1 2.0332(17)
Mg1 N3 2.0514(19)
Mg1 N4 2.060(2)
Mg1 C1 2.843(2)
Si1 N1 1.6928(18)
Si1 N2 1.750(2)
Si1 C19 1.882(2)
Si1 C13 1.886(2)
O1 C48 1.447(3)
O1 C45 1.454(3)
O3 C53 1.432(8)
O3 C53A 1.442(8)
O3 C56 1.444(8)
O3 C56A 1.454(8)
N1 C1 1.426(3)
N2 C25 1.425(3)
N2 H101 0.82(3)
N3 C40 1.375(3)
N3 C37 1.380(3)
N4 C41 1.367(3)
N4 C44 1.378(3)
C1 C2 1.416(3)
C1 C6 1.416(3)
C2 C3 1.394(3)
C2 C7 1.514(3)
C3 C4 1.376(3)
C3 H3A 0.9500
C4 C5 1.377(3)
C4 H4A 0.9500
C5 C6 1.393(3)
C5 H5A 0.9500
C6 C10 1.518(3)
C7 C8 1.530(3)
C7 C9 1.531(3)
C7 H7A 1.0000
C8 H8A 0.9800
C8 H8B 0.9800
C8 H8C 0.9800
C9 H9A 0.9800
C9 H9B 0.9800
C9 H9C 0.9800
C10 C12 1.528(3)
C10 C11 1.533(3)
C10 H10A 1.0000
C11 H11A 0.9800
C11 H11B 0.9800
C11 H11C 0.9800
C12 H12A 0.9800
C12 H12B 0.9800
C12 H12C 0.9800
C13 C18 1.396(3)
C13 C14 1.399(3)
C14 C15 1.389(4)
C14 H14A 0.9500
C15 C16 1.376(5)
C15 H15A 0.9500
C16 C17 1.376(4)
C16 H16A 0.9500
C17 C18 1.389(3)
C17 H17A 0.9500
C18 H18A 0.9500
C19 C24 1.400(3)
C19 C20 1.401(3)
C20 C21 1.381(3)
C20 H20A 0.9500
C21 C22 1.386(3)
C21 H21A 0.9500
C22 C23 1.372(3)
C22 H22A 0.9500
C23 C24 1.394(3)
C23 H23A 0.9500
C24 H24A 0.9500
C25 C26 1.408(3)
C25 C30 1.412(3)
C26 C27 1.396(3)
C26 C31 1.518(4)
C27 C28 1.378(4)
C27 H27A 0.9500
C28 C29 1.374(4)
C28 H28A 0.9500
C29 C30 1.395(3)
C29 H29A 0.9500
C30 C34 1.514(3)
C31 C32 1.519(4)
C31 C33 1.530(4)
C31 H31A 1.0000
C32 H32A 0.9800
C32 H32B 0.9800
C32 H32C 0.9800
C33 H33A 0.9800
C33 H33B 0.9800
C33 H33C 0.9800
C34 C36 1.528(4)
C34 C35 1.531(4)
C34 H34A 1.0000
C35 H35A 0.9800
C35 H35B 0.9800
C35 H35C 0.9800
C36 H36A 0.9800
C36 H36B 0.9800
C36 H36C 0.9800
C37 C38 1.370(4)
C37 H37A 1.0000
C38 C39 1.401(4)
C38 H38A 1.0000
C39 C40 1.377(3)
C39 H39A 1.0000
C40 H40A 1.0000
C41 C42 1.376(3)
C41 H41A 1.0000
C42 C43 1.401(4)
C42 H42A 0.9500
C43 C44 1.372(4)
C43 H43A 1.0000
C44 H44A 1.0000
C45 C46A 1.513(8)
C45 C46 1.515(7)
C45 H45A 0.9900
C45 H45B 0.9900
C46 C47 1.512(7)
C46 H46A 0.9900
C46 H46B 0.9900
C47 C48 1.507(3)
C47 C46A 1.526(8)
C47 H47A 0.9900
C47 H47B 0.9900
C48 H48A 0.9900
C48 H48B 0.9900
O2 C49 1.442(9)
O2 C52 1.446(9)
C49 C50 1.467(8)
C49 H49A 0.9900
C49 H49B 0.9900
C50 C51 1.503(9)
C50 H50A 0.9900
C50 H50B 0.9900
C51 C52 1.514(8)
C51 H51A 0.9900
C51 H51B 0.9900
C52 H52A 0.9900
C52 H52B 0.9900
C53 C54 1.529(10)
C53 H53A 0.9900
C53 H53B 0.9900
C54 C55 1.482(9)
C54 H54A 0.9900
C54 H54B 0.9900
C55 C56 1.503(9)
C55 H55A 0.9900
C55 H55B 0.9900
C56 H56A 0.9900
C56 H56B 0.9900
C46A H46C 0.9900
C46A H46D 0.9900
O2A C49A 1.444(9)
O2A C52A 1.444(9)
C49A C50A 1.489(9)
C49A H49C 0.9900
C49A H49D 0.9900
C50A C51A 1.504(9)
C50A H50C 0.9900
C50A H50D 0.9900
C51A C52A 1.525(8)
C51A H51C 0.9900
C51A H51D 0.9900
C52A H52C 0.9900
C52A H52D 0.9900
C53A C54A 1.529(10)
C53A H53C 0.9900
C53A H53D 0.9900
C54A C55A 1.517(8)
C54A H54C 0.9900
C54A H54D 0.9900
C55A C56A 1.510(9)
C55A H55C 0.9900
C55A H55D 0.9900
C56A H56C 0.9900
C56A H56D 0.9900

loop_
_geom_torsion_atom_site_label_1
_geom_torsion_atom_site_label_2
_geom_torsion_atom_site_label_3
_geom_torsion_atom_site_label_4
_geom_torsion
O3 Na1 Mg1 N1 10.73(11)
O2 Na1 Mg1 N1 -163.1(7)
O2A Na1 Mg1 N1 -171.0(9)
N3 Na1 Mg1 N1 -87.73(10)
C37 Na1 Mg1 N1 -117.20(10)
C44 Na1 Mg1 N1 132.76(10)
N4 Na1 Mg1 N1 104.05(10)
C40 Na1 Mg1 N1 -61.20(9)
C43 Na1 Mg1 N1 118.43(9)
C38 Na1 Mg1 N1 -102.77(9)
C41 Na1 Mg1 N1 78.91(9)
C39 Na1 Mg1 N1 -75.70(9)
O3 Na1 Mg1 O1 -179.33(8)
O2 Na1 Mg1 O1 6.8(7)
O2A Na1 Mg1 O1 -1.0(9)
N3 Na1 Mg1 O1 82.22(9)
C37 Na1 Mg1 O1 52.74(8)
C44 Na1 Mg1 O1 -57.29(9)
N4 Na1 Mg1 O1 -86.00(9)
C40 Na1 Mg1 O1 108.75(8)
C43 Na1 Mg1 O1 -71.62(8)
C38 Na1 Mg1 O1 67.17(8)
C41 Na1 Mg1 O1 -111.15(8)
C39 Na1 Mg1 O1 94.25(8)
O3 Na1 Mg1 N3 98.46(10)
O2 Na1 Mg1 N3 -75.4(7)
O2A Na1 Mg1 N3 -83.3(9)
C37 Na1 Mg1 N3 -29.48(9)
C44 Na1 Mg1 N3 -139.51(10)
N4 Na1 Mg1 N3 -168.22(11)
C40 Na1 Mg1 N3 26.53(9)
C43 Na1 Mg1 N3 -153.84(10)
C38 Na1 Mg1 N3 -15.04(9)
C41 Na1 Mg1 N3 166.64(10)
C39 Na1 Mg1 N3 12.03(9)
O3 Na1 Mg1 N4 -93.33(10)
O2 Na1 Mg1 N4 92.8(7)
O2A Na1 Mg1 N4 85.0(9)
N3 Na1 Mg1 N4 168.22(11)
C37 Na1 Mg1 N4 138.74(10)
C44 Na1 Mg1 N4 28.71(10)
C40 Na1 Mg1 N4 -165.25(10)
C43 Na1 Mg1 N4 14.38(9)
C38 Na1 Mg1 N4 153.17(9)
C41 Na1 Mg1 N4 -25.15(9)
C39 Na1 Mg1 N4 -179.75(9)
O3 Na1 Mg1 C1 30.22(9)
O2 Na1 Mg1 C1 -143.6(7)
O2A Na1 Mg1 C1 -151.5(9)
N3 Na1 Mg1 C1 -68.23(8)
C37 Na1 Mg1 C1 -97.71(8)
C44 Na1 Mg1 C1 152.26(8)
N4 Na1 Mg1 C1 123.55(9)
C40 Na1 Mg1 C1 -41.71(7)
C43 Na1 Mg1 C1 137.93(8)
C38 Na1 Mg1 C1 -83.28(7)
C41 Na1 Mg1 C1 98.40(7)
C39 Na1 Mg1 C1 -56.20(7)
N1 Mg1 O1 C48 79.99(18)
N3 Mg1 O1 C48 -43.56(18)
N4 Mg1 O1 C48 -145.17(18)
C1 Mg1 O1 C48 51.1(2)
Na1 Mg1 O1 C48 -91.70(17)
N1 Mg1 O1 C45 -98.43(19)
N3 Mg1 O1 C45 138.02(18)
N4 Mg1 O1 C45 36.42(19)
C1 Mg1 O1 C45 -127.31(17)
Na1 Mg1 O1 C45 89.89(18)
O2 Na1 O3 C53 84.8(12)
O2A Na1 O3 C53 88.8(12)
N3 Na1 O3 C53 -50.5(11)
C37 Na1 O3 C53 -18.0(11)
C44 Na1 O3 C53 -163.7(11)
N4 Na1 O3 C53 -133.0(11)
C40 Na1 O3 C53 -38.8(11)
C43 Na1 O3 C53 176.8(11)
C38 Na1 O3 C53 2.4(11)
C41 Na1 O3 C53 -142.3(11)
C39 Na1 O3 C53 -12.2(11)
O2 Na1 O3 C53A 93.3(11)
O2A Na1 O3 C53A 97.3(11)
N3 Na1 O3 C53A -42.1(10)
C37 Na1 O3 C53A -9.6(10)
C44 Na1 O3 C53A -155.3(10)
N4 Na1 O3 C53A -124.6(10)
C40 Na1 O3 C53A -30.3(10)
C43 Na1 O3 C53A -174.8(10)
C38 Na1 O3 C53A 10.8(10)
C41 Na1 O3 C53A -133.9(10)
C39 Na1 O3 C53A -3.7(10)
O2 Na1 O3 C56 -69.9(9)
O2A Na1 O3 C56 -65.9(10)
N3 Na1 O3 C56 154.7(9)
C37 Na1 O3 C56 -172.8(9)
C44 Na1 O3 C56 41.5(9)
N4 Na1 O3 C56 72.2(9)
C40 Na1 O3 C56 166.5(9)
C43 Na1 O3 C56 22.0(9)
C38 Na1 O3 C56 -152.4(9)
C41 Na1 O3 C56 62.9(9)
C39 Na1 O3 C56 -166.9(9)
O2 Na1 O3 C56A -81.4(11)
O2A Na1 O3 C56A -77.4(11)
N3 Na1 O3 C56A 143.2(10)
C37 Na1 O3 C56A 175.7(10)
C44 Na1 O3 C56A 30.1(10)
N4 Na1 O3 C56A 60.8(10)
C40 Na1 O3 C56A 155.0(10)
C43 Na1 O3 C56A 10.5(10)
C38 Na1 O3 C56A -163.9(10)
C41 Na1 O3 C56A 51.4(10)
C39 Na1 O3 C56A -178.4(10)
N2 Si1 N1 C1 26.34(17)
C19 Si1 N1 C1 146.46(15)
C13 Si1 N1 C1 -96.61(17)
N2 Si1 N1 Mg1 -154.85(11)
C19 Si1 N1 Mg1 -34.73(15)
C13 Si1 N1 Mg1 82.19(14)
O1 Mg1 N1 C1 -127.57(13)
N3 Mg1 N1 C1 -12.63(15)
N4 Mg1 N1 C1 108.89(14)
Na1 Mg1 N1 C1 42.17(15)
O1 Mg1 N1 Si1 53.52(14)
N3 Mg1 N1 Si1 168.46(11)
N4 Mg1 N1 Si1 -70.02(15)
C1 Mg1 N1 Si1 -178.9(2)
Na1 Mg1 N1 Si1 -136.74(9)
N1 Si1 N2 C25 -152.7(2)
C19 Si1 N2 C25 89.5(2)
C13 Si1 N2 C25 -27.4(3)
N1 Mg1 N3 C40 36.7(2)
O1 Mg1 N3 C40 160.44(19)
N4 Mg1 N3 C40 -97.0(2)
C1 Mg1 N3 C40 30.8(2)
Na1 Mg1 N3 C40 -87.6(2)
N1 Mg1 N3 C37 -154.88(18)
O1 Mg1 N3 C37 -31.2(2)
N4 Mg1 N3 C37 71.4(2)
C1 Mg1 N3 C37 -160.78(19)
Na1 Mg1 N3 C37 80.83(19)
N1 Mg1 N3 Na1 124.29(7)
O1 Mg1 N3 Na1 -111.99(7)
N4 Mg1 N3 Na1 -9.43(8)
C1 Mg1 N3 Na1 118.38(7)
O3 Na1 N3 C40 24.99(15)
O2 Na1 N3 C40 -90.8(5)
O2A Na1 N3 C40 -91.5(5)
C37 Na1 N3 C40 -107.11(18)
C44 Na1 N3 C40 161.66(14)
N4 Na1 N3 C40 136.05(13)
C43 Na1 N3 C40 156.79(13)
C38 Na1 N3 C40 -71.78(14)
C41 Na1 N3 C40 117.75(13)
C39 Na1 N3 C40 -34.61(13)
O3 Na1 N3 C37 132.10(14)
O2 Na1 N3 C37 16.3(5)
O2A Na1 N3 C37 15.6(5)
C44 Na1 N3 C37 -91.22(14)
N4 Na1 N3 C37 -116.83(14)
C40 Na1 N3 C37 107.11(18)
C43 Na1 N3 C37 -96.10(15)
C38 Na1 N3 C37 35.34(14)
C41 Na1 N3 C37 -135.14(14)
C39 Na1 N3 C37 72.50(14)
O3 Na1 N3 Mg1 -103.80(9)
O2 Na1 N3 Mg1 140.4(5)
O2A Na1 N3 Mg1 139.7(5)
C37 Na1 N3 Mg1 124.09(16)
C44 Na1 N3 Mg1 32.87(8)
N4 Na1 N3 Mg1 7.26(7)
C40 Na1 N3 Mg1 -128.79(15)
C43 Na1 N3 Mg1 28.00(10)
C38 Na1 N3 Mg1 159.43(12)
C41 Na1 N3 Mg1 -11.04(8)
C39 Na1 N3 Mg1 -163.40(12)
N1 Mg1 N4 C41 -33.7(2)
O1 Mg1 N4 C41 -163.6(2)
N3 Mg1 N4 C41 94.7(2)
C1 Mg1 N4 C41 0.5(2)
Na1 Mg1 N4 C41 85.9(2)
N1 Mg1 N4 C44 169.60(17)
O1 Mg1 N4 C44 39.7(2)
N3 Mg1 N4 C44 -62.0(2)
C1 Mg1 N4 C44 -156.17(17)
Na1 Mg1 N4 C44 -70.80(18)
N1 Mg1 N4 Na1 -119.60(8)
O1 Mg1 N4 Na1 110.49(7)
N3 Mg1 N4 Na1 8.83(8)
C1 Mg1 N4 Na1 -85.37(9)
O3 Na1 N4 C41 -21.03(16)
O2 Na1 N4 C41 98.2(8)
O2A Na1 N4 C41 91.9(9)
N3 Na1 N4 C41 -135.98(14)
C37 Na1 N4 C41 -162.40(14)
C44 Na1 N4 C41 107.15(19)
C40 Na1 N4 C41 -116.44(14)
C43 Na1 N4 C41 71.00(15)
C38 Na1 N4 C41 -157.53(14)
C39 Na1 N4 C41 -128.53(14)
O3 Na1 N4 C44 -128.19(15)
O2 Na1 N4 C44 -9.0(9)
O2A Na1 N4 C44 -15.2(9)
N3 Na1 N4 C44 116.87(15)
C37 Na1 N4 C44 90.45(15)
C40 Na1 N4 C44 136.41(14)
C43 Na1 N4 C44 -36.15(15)
C38 Na1 N4 C44 95.32(15)
C41 Na1 N4 C44 -107.15(19)
C39 Na1 N4 C44 124.32(15)
O3 Na1 N4 Mg1 107.77(9)
O2 Na1 N4 Mg1 -133.0(8)
O2A Na1 N4 Mg1 -139.3(9)
N3 Na1 N4 Mg1 -7.18(6)
C37 Na1 N4 Mg1 -33.60(8)
C44 Na1 N4 Mg1 -124.05(16)
C40 Na1 N4 Mg1 12.36(8)
C43 Na1 N4 Mg1 -160.20(12)
C38 Na1 N4 Mg1 -28.73(10)
C41 Na1 N4 Mg1 128.80(16)
C39 Na1 N4 Mg1 0.27(10)
Si1 N1 C1 C2 85.6(2)
Mg1 N1 C1 C2 -93.37(19)
Si1 N1 C1 C6 -97.7(2)
Mg1 N1 C1 C6 83.26(19)
Si1 N1 C1 Mg1 179.0(2)
N1 Mg1 C1 C2 110.3(2)
O1 Mg1 C1 C2 178.54(13)
N3 Mg1 C1 C2 -81.14(15)
N4 Mg1 C1 C2 18.90(18)
Na1 Mg1 C1 C2 -37.59(15)
N1 Mg1 C1 C6 -115.1(2)
O1 Mg1 C1 C6 -46.84(17)
N3 Mg1 C1 C6 53.48(14)
N4 Mg1 C1 C6 153.53(14)
Na1 Mg1 C1 C6 97.04(13)
O1 Mg1 C1 N1 68.24(15)
N3 Mg1 C1 N1 168.56(14)
N4 Mg1 C1 N1 -91.39(15)
Na1 Mg1 C1 N1 -147.88(12)
C6 C1 C2 C3 4.4(3)
N1 C1 C2 C3 -178.90(19)
Mg1 C1 C2 C3 133.85(17)
C6 C1 C2 C7 -174.22(19)
N1 C1 C2 C7 2.4(3)
Mg1 C1 C2 C7 -44.8(2)
C1 C2 C3 C4 -1.4(3)
C7 C2 C3 C4 177.3(2)
C2 C3 C4 C5 -1.7(3)
C3 C4 C5 C6 1.7(3)
C4 C5 C6 C1 1.4(3)
C4 C5 C6 C10 -176.8(2)
C2 C1 C6 C5 -4.5(3)
N1 C1 C6 C5 178.78(19)
Mg1 C1 C6 C5 -137.39(17)
C2 C1 C6 C10 173.71(19)
N1 C1 C6 C10 -3.0(3)
Mg1 C1 C6 C10 40.8(2)
C3 C2 C7 C8 -56.6(3)
C1 C2 C7 C8 122.1(2)
C3 C2 C7 C9 67.4(3)
C1 C2 C7 C9 -113.9(2)
C5 C6 C10 C12 53.5(3)
C1 C6 C10 C12 -124.7(2)
C5 C6 C10 C11 -71.1(3)
C1 C6 C10 C11 110.8(2)
N1 Si1 C13 C18 -45.4(2)
N2 Si1 C13 C18 -166.52(17)
C19 Si1 C13 C18 72.90(19)
N1 Si1 C13 C14 132.5(2)
N2 Si1 C13 C14 11.4(2)
C19 Si1 C13 C14 -109.2(2)
C18 C13 C14 C15 1.2(4)
Si1 C13 C14 C15 -176.7(2)
C13 C14 C15 C16 0.4(4)
C14 C15 C16 C17 -1.4(4)
C15 C16 C17 C18 0.8(4)
C16 C17 C18 C13 0.9(4)
C14 C13 C18 C17 -1.8(4)
Si1 C13 C18 C17 176.26(19)
N1 Si1 C19 C24 118.58(19)
N2 Si1 C19 C24 -124.0(2)
C13 Si1 C19 C24 -4.0(2)
N1 Si1 C19 C20 -66.60(19)
N2 Si1 C19 C20 50.8(2)
C13 Si1 C19 C20 170.83(18)
C24 C19 C20 C21 1.6(3)
Si1 C19 C20 C21 -173.59(19)
C19 C20 C21 C22 -0.5(4)
C20 C21 C22 C23 -1.0(4)
C21 C22 C23 C24 1.3(4)
C22 C23 C24 C19 -0.1(4)
C20 C19 C24 C23 -1.3(3)
Si1 C19 C24 C23 173.67(19)
Si1 N2 C25 C26 -69.0(3)
Si1 N2 C25 C30 113.1(2)
C30 C25 C26 C27 -4.1(4)
N2 C25 C26 C27 178.1(2)
C30 C25 C26 C31 173.7(2)
N2 C25 C26 C31 -4.2(4)
C25 C26 C27 C28 3.1(4)
C31 C26 C27 C28 -174.8(3)
C26 C27 C28 C29 -0.1(4)
C27 C28 C29 C30 -1.9(4)
C28 C29 C30 C25 0.8(4)
C28 C29 C30 C34 179.3(2)
C26 C25 C30 C29 2.2(3)
N2 C25 C30 C29 -179.9(2)
C26 C25 C30 C34 -176.2(2)
N2 C25 C30 C34 1.7(3)
C27 C26 C31 C32 -69.7(3)
C25 C26 C31 C32 112.5(3)
C27 C26 C31 C33 54.7(3)
C25 C26 C31 C33 -123.1(3)
C29 C30 C34 C36 -86.9(3)
C25 C30 C34 C36 91.5(3)
C29 C30 C34 C35 38.1(3)
C25 C30 C34 C35 -143.6(2)
C40 N3 C37 C38 -0.3(3)
Mg1 N3 C37 C38 -170.98(18)
Na1 N3 C37 C38 -80.4(2)
C40 N3 C37 Na1 80.17(15)
Mg1 N3 C37 Na1 -90.53(15)
O3 Na1 C37 C38 43.9(2)
O2 Na1 C37 C38 -54.6(4)
O2A Na1 C37 C38 -55.8(4)
N3 Na1 C37 C38 112.6(2)
C44 Na1 C37 C38 -160.98(17)
N4 Na1 C37 C38 170.09(16)
C40 Na1 C37 C38 73.06(17)
C43 Na1 C37 C38 -151.14(16)
C41 Na1 C37 C38 161.67(16)
C39 Na1 C37 C38 35.52(15)
O3 Na1 C37 N3 -68.68(17)
O2 Na1 C37 N3 -167.2(3)
O2A Na1 C37 N3 -168.4(4)
C44 Na1 C37 N3 86.46(14)
N4 Na1 C37 N3 57.53(13)
C40 Na1 C37 N3 -39.50(12)
C43 Na1 C37 N3 96.30(14)
C38 Na1 C37 N3 -112.6(2)
C41 Na1 C37 N3 49.11(15)
C39 Na1 C37 N3 -77.05(14)
N3 C37 C38 C39 0.4(3)
Na1 C37 C38 C39 -69.1(2)
N3 C37 C38 Na1 69.50(17)
O3 Na1 C38 C37 -148.35(16)
O2 Na1 C38 C37 126.1(5)
O2A Na1 C38 C37 126.7(5)
N3 Na1 C38 C37 -39.06(14)
C44 Na1 C38 C37 20.52(18)
N4 Na1 C38 C37 -10.68(18)
C40 Na1 C38 C37 -79.60(17)
C43 Na1 C38 C37 39.1(2)
C41 Na1 C38 C37 -25.2(2)
C39 Na1 C38 C37 -114.4(2)
O3 Na1 C38 C39 -33.92(18)
O2 Na1 C38 C39 -119.5(5)
O2A Na1 C38 C39 -118.9(5)
N3 Na1 C38 C39 75.36(16)
C37 Na1 C38 C39 114.4(2)
C44 Na1 C38 C39 134.94(16)
N4 Na1 C38 C39 103.75(16)
C40 Na1 C38 C39 34.83(14)
C43 Na1 C38 C39 153.51(16)
C41 Na1 C38 C39 89.25(19)
C37 C38 C39 C40 -0.3(3)
Na1 C38 C39 C40 -59.82(19)
C37 C38 C39 Na1 59.5(2)
O3 Na1 C39 C40 -94.27(16)
O2 Na1 C39 C40 176.9(6)
O2A Na1 C39 C40 179.3(6)
N3 Na1 C39 C40 37.65(14)
C37 Na1 C39 C40 79.99(17)
C44 Na1 C39 C40 58.66(18)
N4 Na1 C39 C40 27.86(17)
C43 Na1 C39 C40 64.6(3)
C38 Na1 C39 C40 116.2(2)
C41 Na1 C39 C40 0.38(19)
O3 Na1 C39 C38 149.57(17)
O2 Na1 C39 C38 60.7(6)
O2A Na1 C39 C38 63.1(6)
N3 Na1 C39 C38 -78.51(17)
C37 Na1 C39 C38 -36.17(15)
C44 Na1 C39 C38 -57.51(19)
N4 Na1 C39 C38 -88.30(17)
C40 Na1 C39 C38 -116.2(2)
C43 Na1 C39 C38 -51.6(3)
C41 Na1 C39 C38 -115.78(17)
C37 N3 C40 C39 0.1(3)
Mg1 N3 C40 C39 170.20(18)
Na1 N3 C40 C39 76.3(2)
C37 N3 C40 Na1 -76.27(15)
Mg1 N3 C40 Na1 93.86(16)
C38 C39 C40 N3 0.2(3)
Na1 C39 C40 N3 -64.10(16)
C38 C39 C40 Na1 64.3(2)
O3 Na1 C40 N3 -158.59(13)
O2 Na1 C40 N3 110.5(6)
O2A Na1 C40 N3 113.4(7)
C37 Na1 C40 N3 41.01(12)
C44 Na1 C40 N3 -19.80(15)
N4 Na1 C40 N3 -40.88(13)
C43 Na1 C40 N3 -32.88(18)
C38 Na1 C40 N3 79.32(14)
C41 Na1 C40 N3 -65.46(13)
C39 Na1 C40 N3 114.2(2)
O3 Na1 C40 C39 87.17(16)
O2 Na1 C40 C39 -3.8(7)
O2A Na1 C40 C39 -0.9(7)
N3 Na1 C40 C39 -114.2(2)
C37 Na1 C40 C39 -73.23(17)
C44 Na1 C40 C39 -134.04(16)
N4 Na1 C40 C39 -155.12(16)
C43 Na1 C40 C39 -147.12(16)
C38 Na1 C40 C39 -34.92(15)
C41 Na1 C40 C39 -179.70(15)
C44 N4 C41 C42 -0.5(3)
Mg1 N4 C41 C42 -160.36(17)
Na1 N4 C41 C42 -71.40(19)
C44 N4 C41 Na1 70.95(15)
Mg1 N4 C41 Na1 -88.97(17)
O3 Na1 C41 N4 161.42(14)
O2 Na1 C41 N4 -108.5(8)
O2A Na1 C41 N4 -111.9(7)
N3 Na1 C41 N4 40.92(13)
C37 Na1 C41 N4 18.85(15)
C44 Na1 C41 N4 -41.42(13)
C40 Na1 C41 N4 66.91(14)
C43 Na1 C41 N4 -81.49(15)
C38 Na1 C41 N4 30.86(18)
C39 Na1 C41 N4 66.74(16)
O3 Na1 C41 C42 -81.81(16)
O2 Na1 C41 C42 8.3(8)
O2A Na1 C41 C42 4.9(8)
N3 Na1 C41 C42 157.69(16)
C37 Na1 C41 C42 135.62(16)
C44 Na1 C41 C42 75.34(17)
N4 Na1 C41 C42 116.8(2)
C40 Na1 C41 C42 -176.32(15)
C43 Na1 C41 C42 35.28(15)
C38 Na1 C41 C42 147.62(16)
C39 Na1 C41 C42 -176.49(15)
N4 C41 C42 C43 0.5(3)
Na1 C41 C42 C43 -61.66(19)
C41 C42 C43 C44 -0.4(3)
C41 C42 C43 Na1 63.26(18)
O3 Na1 C43 C44 147.42(16)
O2 Na1 C43 C44 -123.2(6)
O2A Na1 C43 C44 -127.0(7)
N3 Na1 C43 C44 10.55(18)
C37 Na1 C43 C44 -21.67(18)
N4 Na1 C43 C44 38.05(15)
C40 Na1 C43 C44 27.0(2)
C38 Na1 C43 C44 -39.7(2)
C41 Na1 C43 C44 76.23(17)
C39 Na1 C43 C44 -10.0(3)
O3 Na1 C43 C42 36.77(17)
O2 Na1 C43 C42 126.1(6)
O2A Na1 C43 C42 122.4(7)
N3 Na1 C43 C42 -100.10(16)
C37 Na1 C43 C42 -132.32(15)
C44 Na1 C43 C42 -110.7(2)
N4 Na1 C43 C42 -72.60(16)
C40 Na1 C43 C42 -83.70(19)
C38 Na1 C43 C42 -150.40(15)
C41 Na1 C43 C42 -34.42(14)
C39 Na1 C43 C42 -120.7(2)
C42 C43 C44 N4 0.1(3)
Na1 C43 C44 N4 -75.65(18)
C42 C43 C44 Na1 75.8(2)
C41 N4 C44 C43 0.2(3)
Mg1 N4 C44 C43 161.58(18)
Na1 N4 C44 C43 80.6(2)
C41 N4 C44 Na1 -80.43(15)
Mg1 N4 C44 Na1 80.96(15)
O3 Na1 C44 C43 -42.9(2)
O2 Na1 C44 C43 60.8(6)
O2A Na1 C44 C43 56.0(7)
N3 Na1 C44 C43 -170.19(17)
C37 Na1 C44 C43 159.94(17)
N4 Na1 C44 C43 -112.6(2)
C40 Na1 C44 C43 -160.76(16)
C38 Na1 C44 C43 150.72(16)
C41 Na1 C44 C43 -74.36(18)
C39 Na1 C44 C43 174.81(16)
O3 Na1 C44 N4 69.72(17)
O2 Na1 C44 N4 173.4(6)
O2A Na1 C44 N4 168.6(7)
N3 Na1 C44 N4 -57.57(13)
C37 Na1 C44 N4 -87.43(14)
C40 Na1 C44 N4 -48.14(15)
C43 Na1 C44 N4 112.6(2)
C38 Na1 C44 N4 -96.65(14)
C41 Na1 C44 N4 38.27(12)
C39 Na1 C44 N4 -72.56(16)
C48 O1 C45 C46A 38.3(4)
Mg1 O1 C45 C46A -143.1(4)
C48 O1 C45 C46 18.1(4)
Mg1 O1 C45 C46 -163.2(4)
O1 C45 C46 C47 6.6(6)
C46A C45 C46 C47 -78.5(15)
C45 C46 C47 C48 -27.2(5)
C45 C46 C47 C46A 77.2(15)
C45 O1 C48 C47 -36.0(2)
Mg1 O1 C48 C47 145.27(17)
C46 C47 C48 O1 38.7(4)
C46A C47 C48 O1 19.1(4)
O3 Na1 O2 C49 104.7(17)
O2A Na1 O2 C49 47(8)
N3 Na1 O2 C49 -126.2(15)
C37 Na1 O2 C49 -118.1(16)
C44 Na1 O2 C49 -29.0(18)
N4 Na1 O2 C49 -25(2)
C40 Na1 O2 C49 -161.5(14)
C43 Na1 O2 C49 -5.2(17)
C38 Na1 O2 C49 -140.0(17)
C41 Na1 O2 C49 13(2)
C39 Na1 O2 C49 -163.2(16)
O3 Na1 O2 C52 -76.3(16)
O2A Na1 O2 C52 -134(11)
N3 Na1 O2 C52 52.8(18)
C37 Na1 O2 C52 60.9(17)
C44 Na1 O2 C52 150.0(15)
N4 Na1 O2 C52 154.5(11)
C40 Na1 O2 C52 17(2)
C43 Na1 O2 C52 173.8(16)
C38 Na1 O2 C52 39.0(16)
C41 Na1 O2 C52 -167.9(12)
C39 Na1 O2 C52 15.8(17)
C52 O2 C49 C50 -6(2)
Na1 O2 C49 C50 173.2(14)
O2 C49 C50 C51 -12.4(17)
C49 C50 C51 C52 26.5(14)
C49 O2 C52 C51 21.2(16)
Na1 O2 C52 C51 -158.0(13)
C50 C51 C52 O2 -31.5(15)
C53A O3 C53 C54 141(8)
C56 O3 C53 C54 -27.6(14)
C56A O3 C53 C54 -15.8(14)
Na1 O3 C53 C54 176.1(4)
O3 C53 C54 C55 37.2(13)
C53 C54 C55 C56 -30.2(12)
C53 O3 C56 C55 8.4(16)
C53A O3 C56 C55 5.8(18)
C56A O3 C56 C55 -62(6)
Na1 O3 C56 C55 170.9(9)
C54 C55 C56 O3 14.7(15)
O1 C45 C46A C47 -24.8(6)
C46 C45 C46A C47 75.4(16)
C48 C47 C46A C45 3.6(6)
C46 C47 C46A C45 -76.6(15)
O3 Na1 O2A C49A 144.0(17)
O2 Na1 O2A C49A -93(11)
N3 Na1 O2A C49A -86.6(16)
C37 Na1 O2A C49A -78.7(17)
C44 Na1 O2A C49A 11.4(19)
N4 Na1 O2A C49A 19(2)
C40 Na1 O2A C49A -124.1(14)
C43 Na1 O2A C49A 33.9(17)
C38 Na1 O2A C49A -100.9(17)
C41 Na1 O2A C49A 54(2)
C39 Na1 O2A C49A -124.5(16)
O3 Na1 O2A C52A -47.8(16)
O2 Na1 O2A C52A 75(9)
N3 Na1 O2A C52A 81.6(18)
C37 Na1 O2A C52A 89.5(16)
C44 Na1 O2A C52A 179.6(14)
N4 Na1 O2A C52A -172.8(11)
C40 Na1 O2A C52A 44(2)
C43 Na1 O2A C52A -157.8(16)
C38 Na1 O2A C52A 67.3(16)
C41 Na1 O2A C52A -137.3(12)
C39 Na1 O2A C52A 43.7(17)
C52A O2A C49A C50A 0(2)
Na1 O2A C49A C50A 168.7(15)
O2A C49A C50A C51A -17.0(19)
C49A C50A C51A C52A 25.7(16)
C49A O2A C52A C51A 16(2)
Na1 O2A C52A C51A -153.3(12)
C50A C51A C52A O2A -23.4(15)
C53 O3 C53A C54A 14(7)
C56 O3 C53A C54A 26.2(17)
C56A O3 C53A C54A 38.5(16)
Na1 O3 C53A C54A -136.6(7)
O3 C53A C54A C55A -25.8(14)
C53A C54A C55A C56A 7.1(15)
C53 O3 C56A C55A -28.5(15)
C53A O3 C56A C55A -33.4(17)
C56 O3 C56A C55A 84(6)
Na1 O3 C56A C55A 142.1(8)
C54A C55A C56A O3 14.4(16)
